data_4321248
loop_
_publ_author_name
'Rita Song'
'Kwan Mook Kim'
'Sung Sil Lee'
'Youn Soo Sohn'

_publ_section_title
;
 Electrophilic Substitution of (Diamine)tetrahydroxoplatinum(IV) with
 Carboxylic Anhydrides. Synthesis and Characterization of
 (Diamine)platinum(IV) Complexes of Mixed Carboxylates
;
_journal_name_full 'Inorganic Chemistry'
_journal_page_first 3567
_journal_page_last 3571
_journal_paper_doi 10.1021/ic9913886
_journal_volume 39
_journal_year 2000
_chemical_formula_moiety '[C6H10(NH2)2]Pt[OOCC(CH3)]3[OOCCH3]'
_chemical_formula_sum 'C23 H44 N2 O8 Pt'
_chemical_formula_weight 671.69
_chemical_name_common (dach)Pt(OPiv)3(OAc)
_chemical_name_systematic
; 
 ? 
;
_space_group_IT_number 2
_symmetry_cell_setting triclinic
_symmetry_space_group_name_Hall '-P 1'
_symmetry_space_group_name_H-M 'P -1'
_atom_sites_solution_hydrogens geom
_atom_sites_solution_primary direct
_atom_sites_solution_secondary difmap
_audit_creation_method SHELXL-97
_cell_angle_alpha 104.52(3)
_cell_angle_beta 90.13(3)
_cell_angle_gamma 110.76(3)
_cell_formula_units_Z 2
_cell_length_a 9.538(3)
_cell_length_b 10.542(3)
_cell_length_c 15.728(3)
_cell_measurement_temperature 293(2)
_cell_volume 1424.3(8)
_computing_cell_refinement CAD4-VAX
_computing_data_collection CAD4-VAX
_computing_data_reduction 'SDP (Frenz, B. A., Enraf-Noinus, 1985)'
_computing_molecular_graphics 'Ortep3 for windows (Farrugia, L.J., 1998)'
_computing_publication_material 'SHELXL-97 (Sheldrick, 1997)'
_computing_structure_refinement 'SHELXL-97 (Sheldrick, 1997)'
_computing_structure_solution 'SHELXS-97 (Sheldrick, 1990)'
_diffrn_ambient_temperature 293(2)
_diffrn_measured_fraction_theta_full 0.918
_diffrn_measured_fraction_theta_max 0.918
_diffrn_measurement_device_type CAD4
_diffrn_measurement_method \w/2wq
_diffrn_radiation_monochromator graphite
_diffrn_radiation_source 'fine-focus sealed tube'
_diffrn_radiation_type MoK\a
_diffrn_radiation_wavelength 0.71073
_diffrn_reflns_av_R_equivalents 0.0267
_diffrn_reflns_av_sigmaI/netI 0.0251
_diffrn_reflns_limit_h_max 11
_diffrn_reflns_limit_h_min 0
_diffrn_reflns_limit_k_max 11
_diffrn_reflns_limit_k_min -12
_diffrn_reflns_limit_l_max 18
_diffrn_reflns_limit_l_min -18
_diffrn_reflns_number 4926
_diffrn_reflns_theta_full 25.00
_diffrn_reflns_theta_max 25.00
_diffrn_reflns_theta_min 1.34
_exptl_absorpt_coefficient_mu 4.970
_exptl_absorpt_correction_type psi-scan
_exptl_crystal_colour yellowish
_exptl_crystal_density_diffrn 1.566
_exptl_crystal_density_method 'not measured'
_exptl_crystal_description block
_exptl_crystal_F_000 676
_exptl_crystal_size_max 0.55
_exptl_crystal_size_mid 0.35
_exptl_crystal_size_min 0.30
_refine_diff_density_max 4.158
_refine_diff_density_min -1.365
_refine_diff_density_rms 0.186
_refine_ls_extinction_method none
_refine_ls_goodness_of_fit_ref 1.124
_refine_ls_hydrogen_treatment mixed
_refine_ls_matrix_type full
_refine_ls_number_parameters 307
_refine_ls_number_reflns 4623
_refine_ls_number_restraints 0
_refine_ls_restrained_S_all 1.124
_refine_ls_R_factor_all 0.0431
_refine_ls_R_factor_gt 0.0429
_refine_ls_shift/su_max 1.034
_refine_ls_shift/su_mean 0.191
_refine_ls_structure_factor_coef Fsqd
_refine_ls_weighting_details 'w=1/[\s^2^(Fo^2^)+(0.1000P)^2^+0.0000P] where P=(Fo^2^+2Fc^2^)/3'
_refine_ls_weighting_scheme calc
_refine_ls_wR_factor_gt 0.1203
_refine_ls_wR_factor_ref 0.1209
_reflns_number_gt 4601
_reflns_number_total 4623
_reflns_threshold_expression >2sigma(I)
_cod_data_source_file ic9913886_1.cif
_cod_data_source_block pt
_cod_depositor_comments
;
The following automatic conversions were performed:

'_refine_ls_weighting_scheme' value 'calc
w=1/[\s^2^(Fo^2^)+(0.1000P)^2^+0.0000P] where P=(Fo^2^+2Fc^2^)/3' was
changed to 'calc'. New tag '_refine_ls_weighting_details' was
created. The value of the new tag was set to
'w=1/[\s^2^(Fo^2^)+(0.1000P)^2^+0.0000P] where P=(Fo^2^+2Fc^2^)/3'.

Automatic conversion script
Id: cif_fix_values 3143 2015-03-26 13:38:13Z robertas 
;
_cod_original_cell_volume 1424.3(7)
_cod_original_sg_symbol_H-M 'P 1'
_cod_database_code 4321248

loop_
_symmetry_equiv_pos_as_xyz
'x, y, z'
'-x, -y, -z'

loop_
_atom_site_label
_atom_site_type_symbol
_atom_site_fract_x
_atom_site_fract_y
_atom_site_fract_z
_atom_site_U_iso_or_equiv
_atom_site_adp_type
_atom_site_occupancy
_atom_site_calc_flag
_atom_site_refinement_flags
_atom_site_disorder_assembly
_atom_site_disorder_group
Pt Pt 0.62773(2) 0.25591(2) 0.177475(13) 0.03484(13) Uani 1 d . . .
O1 O 0.8269(6) 0.3960(5) 0.2426(4) 0.0464(11) Uani 1 d . . .
O2 O 0.7105(6) 0.1176(5) 0.2035(3) 0.0429(11) Uani 1 d . . .
O3 O 0.7191(7) 0.2373(6) 0.0629(4) 0.0480(12) Uani 1 d . . .
O4 O 0.5484(6) 0.2697(5) 0.2956(3) 0.0446(11) Uani 1 d . . .
O5 O 0.7423(6) 0.5670(6) 0.3054(4) 0.0642(15) Uani 1 d . . .
O6 O 0.5815(6) -0.0708(5) 0.0938(3) 0.0562(13) Uani 1 d . . .
O7 O 0.7217(12) 0.4367(7) 0.0354(5) 0.109(3) Uani 1 d . . .
O8 O 0.3845(7) 0.0466(5) 0.2652(4) 0.0612(14) Uani 1 d . . .
N1 N 0.4259(7) 0.1192(7) 0.1097(4) 0.0430(13) Uani 1 d . . .
H1A H 0.4389 0.0843 0.0532 0.052 Uiso 1 calc R . .
H1B H 0.3872 0.0469 0.1340 0.052 Uiso 1 calc R . .
N2 N 0.5399(7) 0.4007(6) 0.1655(4) 0.0460(14) Uani 1 d . . .
H2A H 0.5524 0.4638 0.2182 0.055 Uiso 1 calc R . .
H2B H 0.5894 0.4472 0.1272 0.055 Uiso 1 calc R . .
C1 C 0.3235(9) 0.1949(8) 0.1134(9) 0.089(4) Uani 1 d . . .
H1 H 0.3065 0.1939 0.1747 0.107 Uiso 1 calc R . .
C2 C 0.3802(10) 0.3335(9) 0.1344(12) 0.132(6) Uani 1 d . . .
H2 H 0.3993 0.3349 0.0734 0.158 Uiso 1 calc R . .
C3 C 0.2902(8) 0.4210(7) 0.1401(5) 0.0473(16) Uani 1 d . . .
H3A H 0.3333 0.4893 0.1068 0.057 Uiso 1 calc R . .
H3B H 0.2964 0.4727 0.2013 0.057 Uiso 1 calc R . .
C4 C 0.1290(10) 0.3416(10) 0.1067(10) 0.107(5) Uani 1 d . . .
H4A H 0.0705 0.3840 0.1465 0.128 Uiso 1 calc R . .
H4B H 0.1142 0.3584 0.0500 0.128 Uiso 1 calc R . .
C5 C 0.0670(10) 0.2010(10) 0.0957(11) 0.115(5) Uani 1 d . . .
H5A H -0.0088 0.1628 0.0454 0.138 Uiso 1 calc R . .
H5B H 0.0140 0.1864 0.1470 0.138 Uiso 1 calc R . .
C6 C 0.1624(8) 0.1121(7) 0.0821(6) 0.0519(17) Uani 1 d . . .
H6A H 0.1243 0.0400 0.1133 0.062 Uiso 1 calc R . .
H6B H 0.1537 0.0651 0.0197 0.062 Uiso 1 calc R . .
C7 C 0.8389(8) 0.5145(7) 0.2946(5) 0.0481(16) Uani 1 d . . .
C8 C 0.9955(8) 0.5944(8) 0.3478(5) 0.0482(16) Uani 1 d . . .
C9 C 0.9850(11) 0.7019(11) 0.4305(6) 0.073(3) Uani 1 d . . .
H9A H 0.9174 0.6541 0.4672 0.110 Uiso 1 calc R . .
H9B H 0.9479 0.7667 0.4138 0.110 Uiso 1 calc R . .
H9C H 1.0831 0.7525 0.4624 0.110 Uiso 1 calc R . .
C10 C 1.1001(11) 0.6697(10) 0.2903(7) 0.080(3) Uani 1 d . . .
H10A H 1.1081 0.6023 0.2386 0.119 Uiso 1 calc R . .
H10B H 1.1978 0.7220 0.3224 0.119 Uiso 1 calc R . .
H10C H 1.0613 0.7331 0.2730 0.119 Uiso 1 calc R . .
C11 C 1.0560(13) 0.4859(11) 0.3711(7) 0.085(3) Uani 1 d . . .
H11A H 0.9909 0.4382 0.4088 0.127 Uiso 1 calc R . .
H11B H 1.1559 0.5347 0.4008 0.127 Uiso 1 calc R . .
H11C H 1.0584 0.4184 0.3178 0.127 Uiso 1 calc R . .
C12 C 0.6599(7) -0.0147(7) 0.1631(4) 0.0399(14) Uani 1 d . . .
C13 C 0.7127(9) -0.1003(8) 0.2134(5) 0.0487(16) Uani 1 d . . .
C14 C 0.745(2) -0.2203(14) 0.1474(8) 0.135(7) Uani 1 d . . .
H14A H 0.7775 -0.2731 0.1792 0.203 Uiso 1 calc R . .
H14B H 0.8219 -0.1809 0.1122 0.203 Uiso 1 calc R . .
H14C H 0.6543 -0.2814 0.1096 0.203 Uiso 1 calc R . .
C15 C 0.5796(16) -0.1733(16) 0.2586(11) 0.131(6) Uani 1 d . . .
H15A H 0.6078 -0.2277 0.2914 0.196 Uiso 1 calc R . .
H15B H 0.4971 -0.2345 0.2151 0.196 Uiso 1 calc R . .
H15C H 0.5497 -0.1041 0.2982 0.196 Uiso 1 calc R . .
C16 C 0.8475(18) -0.0156(12) 0.2768(10) 0.148(7) Uani 1 d . . .
H16A H 0.8737 -0.0754 0.3057 0.222 Uiso 1 calc R . .
H16B H 0.8267 0.0561 0.3200 0.222 Uiso 1 calc R . .
H16C H 0.9299 0.0278 0.2458 0.222 Uiso 1 calc R . .
C17 C 0.4484(8) 0.1603(8) 0.3165(5) 0.0463(16) Uani 1 d . . .
C18 C 0.4193(11) 0.1979(10) 0.4133(6) 0.064(2) Uani 1 d . . .
C19 C 0.5709(16) 0.2534(17) 0.4698(7) 0.120(5) Uani 1 d . . .
H19A H 0.6389 0.3341 0.4540 0.181 Uiso 1 calc R . .
H19B H 0.6129 0.1811 0.4596 0.181 Uiso 1 calc R . .
H19C H 0.5558 0.2796 0.5310 0.181 Uiso 1 calc R . .
C20 C 0.3066(19) 0.0691(13) 0.4330(8) 0.140(7) Uani 1 d . . .
H20A H 0.2886 0.0912 0.4940 0.211 Uiso 1 calc R . .
H20B H 0.3455 -0.0053 0.4210 0.211 Uiso 1 calc R . .
H20C H 0.2138 0.0394 0.3965 0.211 Uiso 1 calc R . .
C21 C 0.348(2) 0.3078(16) 0.4283(11) 0.145(6) Uani 1 d . . .
H21A H 0.4174 0.3919 0.4165 0.218 Uiso 1 calc R . .
H21B H 0.3256 0.3287 0.4884 0.218 Uiso 1 calc R . .
H21C H 0.2574 0.2727 0.3894 0.218 Uiso 1 calc R . .
C22 C 0.7466(10) 0.3280(9) 0.0152(5) 0.0569(19) Uani 1 d . . .
C23 C 0.8156(12) 0.2860(11) -0.0661(6) 0.066(2) Uani 1 d . . .
H23A H 0.8233 0.1963 -0.0703 0.099 Uiso 1 calc R . .
H23B H 0.9143 0.3553 -0.0641 0.099 Uiso 1 calc R . .
H23C H 0.7539 0.2791 -0.1166 0.099 Uiso 1 calc R . .

loop_
_atom_site_aniso_label
_atom_site_aniso_U_11
_atom_site_aniso_U_22
_atom_site_aniso_U_33
_atom_site_aniso_U_23
_atom_site_aniso_U_13
_atom_site_aniso_U_12
Pt 0.03282(18) 0.03050(17) 0.04425(18) 0.01324(11) -0.00168(11) 0.01307(12)
O1 0.040(3) 0.041(3) 0.059(3) 0.014(2) -0.003(2) 0.015(2)
O2 0.044(3) 0.039(2) 0.047(3) 0.010(2) -0.007(2) 0.019(2)
O3 0.053(3) 0.050(3) 0.059(3) 0.027(2) 0.011(2) 0.032(2)
O4 0.050(3) 0.030(2) 0.047(3) 0.0067(19) 0.000(2) 0.010(2)
O5 0.057(3) 0.046(3) 0.085(4) 0.002(3) -0.016(3) 0.023(3)
O6 0.071(3) 0.045(3) 0.052(3) -0.001(2) -0.020(2) 0.030(3)
O7 0.204(9) 0.073(4) 0.099(5) 0.058(4) 0.076(6) 0.084(6)
O8 0.072(4) 0.039(3) 0.058(3) 0.012(2) 0.002(3) 0.003(3)
N1 0.045(3) 0.040(3) 0.051(3) 0.012(3) 0.002(3) 0.023(3)
N2 0.043(3) 0.035(3) 0.061(4) 0.016(3) 0.001(3) 0.012(3)
C1 0.040(4) 0.039(4) 0.166(11) -0.014(5) -0.038(5) 0.016(3)
C2 0.045(5) 0.032(4) 0.304(19) 0.010(7) -0.059(8) 0.020(4)
C3 0.046(4) 0.044(4) 0.059(4) 0.012(3) -0.002(3) 0.026(3)
C4 0.044(5) 0.055(5) 0.210(14) 0.006(7) -0.027(6) 0.025(4)
C5 0.044(5) 0.058(6) 0.222(14) -0.011(7) -0.042(7) 0.029(4)
C6 0.039(4) 0.038(3) 0.070(5) 0.001(3) -0.009(3) 0.013(3)
C7 0.046(4) 0.041(4) 0.056(4) 0.024(3) 0.001(3) 0.008(3)
C8 0.044(4) 0.045(4) 0.050(4) 0.012(3) -0.004(3) 0.012(3)
C9 0.068(5) 0.084(7) 0.055(5) 0.000(5) -0.008(4) 0.025(5)
C10 0.066(6) 0.057(5) 0.087(6) 0.006(5) 0.022(5) -0.002(4)
C11 0.094(7) 0.086(7) 0.083(6) 0.022(5) -0.034(5) 0.045(6)
C12 0.045(3) 0.039(3) 0.041(3) 0.010(3) -0.002(3) 0.022(3)
C13 0.058(4) 0.045(4) 0.057(4) 0.022(3) 0.004(3) 0.028(3)
C14 0.29(2) 0.123(10) 0.072(7) 0.041(7) 0.040(10) 0.166(14)
C15 0.112(10) 0.153(12) 0.204(16) 0.144(13) 0.070(10) 0.073(10)
C16 0.174(14) 0.069(7) 0.183(14) 0.054(8) -0.102(12) 0.011(8)
C17 0.042(4) 0.049(4) 0.047(4) 0.014(3) 0.000(3) 0.015(3)
C18 0.073(6) 0.066(5) 0.044(4) 0.015(4) 0.010(4) 0.012(4)
C19 0.109(10) 0.177(14) 0.068(7) 0.035(8) -0.014(6) 0.042(10)
C20 0.184(15) 0.092(8) 0.086(8) 0.026(7) 0.048(9) -0.022(9)
C21 0.168(15) 0.130(12) 0.142(13) 0.014(10) 0.080(12) 0.073(11)
C22 0.063(5) 0.058(5) 0.054(4) 0.030(4) 0.008(4) 0.017(4)
C23 0.078(6) 0.076(6) 0.058(5) 0.030(4) 0.016(4) 0.037(5)

loop_
_atom_type_symbol
_atom_type_description
_atom_type_scat_dispersion_real
_atom_type_scat_dispersion_imag
_atom_type_scat_source
C C 0.0033 0.0016 'International Tables Vol C Tables 4.2.6.8 and 6.1.1.4'
O O 0.0106 0.0060 'International Tables Vol C Tables 4.2.6.8 and 6.1.1.4'
N N 0.0061 0.0033 'International Tables Vol C Tables 4.2.6.8 and 6.1.1.4'
Pt Pt -1.7033 8.3905 'International Tables Vol C Tables 4.2.6.8 and 6.1.1.4'
H H 0.0000 0.0000 'International Tables Vol C Tables 4.2.6.8 and 6.1.1.4'

loop_
_geom_angle_atom_site_label_1
_geom_angle_atom_site_label_2
_geom_angle_atom_site_label_3
_geom_angle
_geom_angle_site_symmetry_1
_geom_angle_site_symmetry_3
_geom_angle_publ_flag
O3 Pt O2 88.5(2) . . ?
O3 Pt O4 175.51(17) . . ?
O2 Pt O4 87.4(2) . . ?
O3 Pt O1 91.1(2) . . ?
O2 Pt O1 82.2(2) . . ?
O4 Pt O1 86.5(2) . . ?
O3 Pt N2 97.7(2) . . ?
O2 Pt N2 173.7(2) . . ?
O4 Pt N2 86.4(2) . . ?
O1 Pt N2 96.1(2) . . ?
O3 Pt N1 88.2(3) . . ?
O2 Pt N1 99.6(2) . . ?
O4 Pt N1 94.3(2) . . ?
O1 Pt N1 178.12(17) . . ?
N2 Pt N1 82.2(2) . . ?
C7 O1 Pt 122.1(5) . . ?
C12 O2 Pt 124.0(4) . . ?
C22 O3 Pt 125.2(5) . . ?
C17 O4 Pt 122.8(4) . . ?
C1 N1 Pt 108.5(4) . . ?
C2 N2 Pt 110.8(5) . . ?
C2 C1 N1 118.7(7) . . ?
C2 C1 C6 122.6(7) . . ?
N1 C1 C6 118.1(6) . . ?
C1 C2 C3 124.0(8) . . ?
C1 C2 N2 116.6(7) . . ?
C3 C2 N2 118.8(7) . . ?
C2 C3 C4 114.3(7) . . ?
C5 C4 C3 120.7(8) . . ?
C4 C5 C6 121.1(9) . . ?
C1 C6 C5 112.9(6) . . ?
O5 C7 O1 127.2(7) . . ?
O5 C7 C8 119.7(7) . . ?
O1 C7 C8 113.1(6) . . ?
C10 C8 C9 109.2(7) . . ?
C10 C8 C7 107.9(7) . . ?
C9 C8 C7 110.0(7) . . ?
C10 C8 C11 108.7(8) . . ?
C9 C8 C11 111.7(7) . . ?
C7 C8 C11 109.3(6) . . ?
O6 C12 O2 126.8(6) . . ?
O6 C12 C13 121.3(6) . . ?
O2 C12 C13 112.0(6) . . ?
C12 C13 C16 114.0(7) . . ?
C12 C13 C15 106.6(7) . . ?
C16 C13 C15 111.7(11) . . ?
C12 C13 C14 109.9(6) . . ?
C16 C13 C14 109.0(11) . . ?
C15 C13 C14 105.3(11) . . ?
O8 C17 O4 124.6(7) . . ?
O8 C17 C18 124.0(7) . . ?
O4 C17 C18 111.4(6) . . ?
C20 C18 C17 108.8(8) . . ?
C20 C18 C19 112.8(11) . . ?
C17 C18 C19 108.0(8) . . ?
C20 C18 C21 107.0(11) . . ?
C17 C18 C21 109.0(9) . . ?
C19 C18 C21 111.2(11) . . ?
O7 C22 O3 124.6(8) . . ?
O7 C22 C23 122.7(7) . . ?
O3 C22 C23 112.8(8) . . ?

loop_
_geom_bond_atom_site_label_1
_geom_bond_atom_site_label_2
_geom_bond_distance
_geom_bond_site_symmetry_2
_geom_bond_publ_flag
Pt O3 1.999(5) . ?
Pt O2 2.008(5) . ?
Pt O4 1.998(5) . ?
Pt O1 2.021(5) . ?
Pt N2 2.029(6) . ?
Pt N1 2.043(6) . ?
O1 C7 1.276(9) . ?
O2 C12 1.287(8) . ?
O3 C22 1.314(9) . ?
O4 C17 1.326(9) . ?
O5 C7 1.224(9) . ?
O6 C12 1.206(8) . ?
O7 C22 1.217(11) . ?
O8 C17 1.206(9) . ?
N1 C1 1.457(10) . ?
N2 C2 1.456(10) . ?
C1 C2 1.317(11) . ?
C1 C6 1.482(10) . ?
C2 C3 1.455(10) . ?
C3 C4 1.485(11) . ?
C4 C5 1.351(13) . ?
C5 C6 1.503(11) . ?
C7 C8 1.545(10) . ?
C8 C10 1.499(11) . ?
C8 C9 1.526(11) . ?
C8 C11 1.566(11) . ?
C12 C13 1.541(9) . ?
C13 C16 1.476(14) . ?
C13 C15 1.515(13) . ?
C13 C14 1.546(12) . ?
C17 C18 1.526(11) . ?
C18 C20 1.508(13) . ?
C18 C19 1.535(15) . ?
C18 C21 1.507(18) . ?
C22 C23 1.480(12) . ?
